data_4109977
loop_
_publ_author_name
'R. John Errington'
'Sagar S. Petkar'
'Paul S. Middleton'
'William McFarlane'
'William Clegg'
'Robert A. Coxall'
'Ross W. Harrington'

_publ_section_title
;
 Synthesis and Reactivity of the Methoxozirconium Pentatungstate
 (nBu4N)6[{(\m-MeO)ZrW5O18}2]: Insights into Proton-Transfer Reactions,
 Solution Dynamics, and Assembly of {ZrW5O18}2- Building Blocks
;
_journal_name_full 'Journal of the American Chemical Society'
_journal_page_first 12181
_journal_page_last 12196
_journal_paper_doi 10.1021/ja0725495
_journal_volume 129
_journal_year 2007
_chemical_formula_sum 'C55 H115 N3 O19 W5 Zr'
_chemical_formula_weight 2132.97
_chemical_name_systematic
;
 ?
;
_space_group_IT_number 62
_symmetry_cell_setting orthorhombic
_symmetry_space_group_name_Hall '-P 2ac 2n'
_symmetry_space_group_name_H-M 'P n m a'
_atom_sites_solution_hydrogens geom
_atom_sites_solution_primary direct
_atom_sites_solution_secondary difmap
_audit_creation_method SHELXL-97
_cell_angle_alpha 90.00
_cell_angle_beta 90.00
_cell_angle_gamma 90.00
_cell_formula_units_Z 4
_cell_length_a 23.8193(11)
_cell_length_b 17.1071(8)
_cell_length_c 17.2814(8)
_cell_measurement_reflns_used 9654
_cell_measurement_temperature 150(2)
_cell_measurement_theta_max 25.63
_cell_measurement_theta_min 2.32
_cell_volume 7041.8(6)
_computing_cell_refinement 'Bruker SAINT'
_computing_data_collection 'Bruker SMART'
_computing_data_reduction 'Bruker SAINT'
_computing_molecular_graphics 'Bruker SHELXTL'
_computing_publication_material 'Bruker SHELXTL and local programs'
_computing_structure_refinement 'Bruker SHELXTL'
_computing_structure_solution 'Bruker SHELXTL'
_diffrn_ambient_temperature 150(2)
_diffrn_measured_fraction_theta_full 0.999
_diffrn_measured_fraction_theta_max 0.999
_diffrn_measurement_device_type 'Bruker SMART 1K CCD diffractometer'
_diffrn_measurement_method '\w rotation with narrow frames'
_diffrn_radiation_monochromator 'silicon 111'
_diffrn_radiation_source 'Daresbury SRS station 9.8'
_diffrn_radiation_type synchrotron
_diffrn_radiation_wavelength 0.6934
_diffrn_reflns_av_R_equivalents 0.0867
_diffrn_reflns_av_sigmaI/netI 0.0494
_diffrn_reflns_limit_h_max 26
_diffrn_reflns_limit_h_min -26
_diffrn_reflns_limit_k_max 19
_diffrn_reflns_limit_k_min -18
_diffrn_reflns_limit_l_max 19
_diffrn_reflns_limit_l_min -19
_diffrn_reflns_number 34974
_diffrn_reflns_theta_full 22.66
_diffrn_reflns_theta_max 22.66
_diffrn_reflns_theta_min 1.67
_diffrn_standards_decay_% 20
_diffrn_standards_number 0
_exptl_absorpt_coefficient_mu 8.342
_exptl_absorpt_correction_T_max 0.85
_exptl_absorpt_correction_T_min 0.43
_exptl_absorpt_correction_type multi-scan
_exptl_crystal_colour colourless
_exptl_crystal_density_diffrn 2.012
_exptl_crystal_description plate
_exptl_crystal_F_000 4112
_exptl_crystal_size_max 0.12
_exptl_crystal_size_mid 0.10
_exptl_crystal_size_min 0.02
_refine_diff_density_max 3.018
_refine_diff_density_min -5.021
_refine_diff_density_rms 0.308
_refine_ls_extinction_coef 0.00011(2)
_refine_ls_extinction_expression Fc^*^=kFc[1+0.001xFc^2^\l^3^/sin(2\q)]^-1/4^
_refine_ls_extinction_method SHELXL
_refine_ls_goodness_of_fit_ref 1.344
_refine_ls_hydrogen_treatment constr
_refine_ls_matrix_type full
_refine_ls_number_parameters 416
_refine_ls_number_reflns 5245
_refine_ls_number_restraints 283
_refine_ls_restrained_S_all 1.312
_refine_ls_R_factor_all 0.1098
_refine_ls_R_factor_gt 0.0995
_refine_ls_shift/su_max 0.022
_refine_ls_shift/su_mean 0.001
_refine_ls_structure_factor_coef Fsqd
_refine_ls_weighting_details 'calc w=1/[\s^2^(Fo^2^)+(0.0000P)^2^+660.0000P] where P=(Fo^2^+2Fc^2^)/3'
_refine_ls_weighting_scheme calc
_refine_ls_wR_factor_gt 0.2147
_refine_ls_wR_factor_ref 0.2178
_reflns_number_gt 4510
_reflns_number_total 5245
_reflns_threshold_expression I>2\s(I)
_cod_data_source_file ja0725495si20070418_010810_5.cif
_cod_data_source_block rje313_anion5
_cod_database_code 4109977

loop_
_symmetry_equiv_pos_as_xyz
'x, y, z'
'-x+1/2, -y, z+1/2'
'-x, y+1/2, -z'
'x+1/2, -y+1/2, -z+1/2'
'-x, -y, -z'
'x-1/2, y, -z-1/2'
'x, -y-1/2, z'
'-x-1/2, y-1/2, z-1/2'

loop_
_atom_site_label
_atom_site_type_symbol
_atom_site_fract_x
_atom_site_fract_y
_atom_site_fract_z
_atom_site_U_iso_or_equiv
_atom_site_adp_type
_atom_site_occupancy
_atom_site_symmetry_multiplicity
_atom_site_calc_flag
_atom_site_refinement_flags
_atom_site_disorder_assembly
_atom_site_disorder_group
W1 W 0.30942(7) 0.2500 0.21757(8) 0.0267(4) Uani 1 2 d S . .
W2 W 0.32440(5) 0.34664(7) 0.38268(6) 0.0376(4) Uani 1 1 d . . .
W3 W 0.20159(5) 0.34658(7) 0.29331(7) 0.0415(4) Uani 1 1 d . . .
Zr Zr 0.21840(17) 0.2500 0.4564(2) 0.0306(10) Uani 1 2 d S . .
O1 O 0.3414(12) 0.2500 0.1288(15) 0.053(8) Uani 1 2 d S . .
O2 O 0.3712(11) 0.4158(15) 0.4104(13) 0.078(9) Uani 1 1 d . . .
O3 O 0.1574(11) 0.4173(17) 0.2559(15) 0.089(9) Uani 1 1 d . . .
O4 O 0.1730(12) 0.2500 0.5556(17) 0.053(8) Uani 1 2 d S . .
O5 O 0.2628(10) 0.2500 0.3400(12) 0.020(5) Uani 1 2 d S . .
O6 O 0.2524(8) 0.3261(10) 0.2051(9) 0.035(4) Uani 1 1 d . . .
O7 O 0.3490(7) 0.3252(11) 0.2760(10) 0.039(5) Uani 1 1 d . . .
O8 O 0.1669(11) 0.2500 0.2634(14) 0.039(7) Uani 1 2 d S . .
O9 O 0.2651(9) 0.4033(10) 0.3351(11) 0.048(6) Uani 1 1 d . . .
O10 O 0.3620(11) 0.2500 0.4056(15) 0.042(7) Uani 1 2 d S . .
O11 O 0.1744(8) 0.3299(13) 0.3927(10) 0.048(5) Uani 1 1 d . . .
O12 O 0.2796(8) 0.3317(11) 0.4702(10) 0.040(5) Uani 1 1 d . . .
C1 C 0.121(2) 0.2500 0.581(2) 0.044(8) Uani 1 2 d SU . .
C2 C 0.115(2) 0.2500 0.664(2) 0.051(8) Uani 1 2 d SU . .
H2 H 0.1460 0.2500 0.6984 0.061 Uiso 1 2 calc SR . .
C3 C 0.057(2) 0.2500 0.691(3) 0.067(10) Uani 1 2 d SU . .
H3 H 0.0507 0.2500 0.7452 0.080 Uiso 1 2 calc SR . .
C4 C 0.015(2) 0.2500 0.645(3) 0.073(10) Uani 1 2 d SU . .
C5 C 0.021(2) 0.2500 0.563(3) 0.069(10) Uani 1 2 d SU . .
H5 H -0.0099 0.2500 0.5287 0.083 Uiso 1 2 calc SR . .
C6 C 0.0751(19) 0.2500 0.536(3) 0.048(8) Uani 1 2 d SU . .
H6 H 0.0806 0.2500 0.4814 0.058 Uiso 1 2 calc SR . .
C7 C -0.048(3) 0.2500 0.676(4) 0.11(2) Uani 1 2 d SU . .
H7A H -0.0745 0.2500 0.6324 0.167 Uiso 0.50 2 calc SPR . .
H7B H -0.0547 0.2968 0.7077 0.167 Uiso 0.25 1 calc PR . .
H7C H -0.0547 0.2032 0.7077 0.167 Uiso 0.25 1 calc PR . .
H7D H -0.0480 0.2500 0.7329 0.167 Uiso 0.50 2 calc SPR . .
H7E H -0.0679 0.2032 0.6575 0.167 Uiso 0.25 1 calc PR . .
H7F H -0.0679 0.2968 0.6575 0.167 Uiso 0.25 1 calc PR . .
N1 N 0.6815(11) 0.4984(15) -0.0856(15) 0.052(5) Uani 1 1 d U . .
C8 C 0.7158(13) 0.5713(18) -0.0589(19) 0.053(6) Uani 1 1 d U . .
H8A H 0.6891 0.6137 -0.0463 0.064 Uiso 1 1 calc R . .
H8B H 0.7390 0.5893 -0.1030 0.064 Uiso 1 1 calc R . .
C9 C 0.7553(15) 0.5587(16) 0.0124(17) 0.050(7) Uani 1 1 d U . .
H9A H 0.7334 0.5397 0.0572 0.060 Uiso 1 1 calc R . .
H9B H 0.7844 0.5193 -0.0001 0.060 Uiso 1 1 calc R . .
C10 C 0.7826(19) 0.6360(19) 0.032(2) 0.083(10) Uani 1 1 d U . .
H10A H 0.7537 0.6754 0.0446 0.099 Uiso 1 1 calc R . .
H10B H 0.8046 0.6553 -0.0131 0.099 Uiso 1 1 calc R . .
C11 C 0.821(2) 0.623(3) 0.101(2) 0.113(16) Uani 1 1 d U . .
H11A H 0.8394 0.6719 0.1149 0.170 Uiso 1 1 calc R . .
H11B H 0.8497 0.5837 0.0872 0.170 Uiso 1 1 calc R . .
H11C H 0.7989 0.6036 0.1447 0.170 Uiso 1 1 calc R . .
C12 C 0.6458(15) 0.4730(19) -0.0179(19) 0.062(7) Uani 1 1 d U . .
H12A H 0.6247 0.4260 -0.0344 0.074 Uiso 1 1 calc R . .
H12B H 0.6716 0.4563 0.0238 0.074 Uiso 1 1 calc R . .
C13 C 0.6057(17) 0.527(2) 0.016(2) 0.078(9) Uani 1 1 d U . .
H13A H 0.5798 0.5474 -0.0237 0.093 Uiso 1 1 calc R . .
H13B H 0.6252 0.5711 0.0412 0.093 Uiso 1 1 calc R . .
C14 C 0.5722(18) 0.477(3) 0.079(2) 0.092(11) Uani 1 1 d U . .
H14A H 0.5480 0.4371 0.0533 0.110 Uiso 1 1 calc R . .
H14B H 0.5981 0.4501 0.1147 0.110 Uiso 1 1 calc R . .
C15 C 0.540(2) 0.533(3) 0.117(3) 0.114(16) Uani 1 1 d U . .
H15A H 0.5177 0.5076 0.1570 0.171 Uiso 1 1 calc R . .
H15B H 0.5153 0.5586 0.0794 0.171 Uiso 1 1 calc R . .
H15C H 0.5651 0.5717 0.1401 0.171 Uiso 1 1 calc R . .
C16 C 0.6452(13) 0.5308(19) -0.1514(18) 0.053(7) Uani 1 1 d U . .
H16A H 0.6694 0.5563 -0.1905 0.064 Uiso 1 1 calc R . .
H16B H 0.6189 0.5705 -0.1308 0.064 Uiso 1 1 calc R . .
C17 C 0.6114(16) 0.463(2) -0.190(2) 0.076(9) Uani 1 1 d U . .
H17A H 0.6376 0.4215 -0.2062 0.091 Uiso 1 1 calc R . .
H17B H 0.5850 0.4408 -0.1517 0.091 Uiso 1 1 calc R . .
C18 C 0.5788(17) 0.492(2) -0.260(2) 0.093(12) Uani 1 1 d U . .
H18A H 0.5546 0.5361 -0.2433 0.111 Uiso 1 1 calc R . .
H18B H 0.6058 0.5126 -0.2983 0.111 Uiso 1 1 calc R . .
C19 C 0.543(2) 0.431(3) -0.298(3) 0.117(17) Uani 1 1 d U . .
H19A H 0.5210 0.4550 -0.3404 0.176 Uiso 1 1 calc R . .
H19B H 0.5166 0.4085 -0.2602 0.176 Uiso 1 1 calc R . .
H19C H 0.5664 0.3893 -0.3194 0.176 Uiso 1 1 calc R . .
C20 C 0.7189(15) 0.4368(19) -0.107(2) 0.062(7) Uani 1 1 d U . .
H20A H 0.6960 0.3895 -0.1160 0.075 Uiso 1 1 calc R . .
H20B H 0.7428 0.4257 -0.0610 0.075 Uiso 1 1 calc R . .
C21 C 0.7571(17) 0.447(2) -0.175(2) 0.080(9) Uani 1 1 d U . .
H21A H 0.7349 0.4668 -0.2195 0.096 Uiso 1 1 calc R . .
H21B H 0.7859 0.4870 -0.1625 0.096 Uiso 1 1 calc R . .
C22 C 0.7850(19) 0.373(2) -0.197(3) 0.100(12) Uani 1 1 d U . .
H22A H 0.7557 0.3336 -0.2069 0.120 Uiso 1 1 calc R . .
H22B H 0.8075 0.3550 -0.1521 0.120 Uiso 1 1 calc R . .
C23 C 0.8235(19) 0.378(3) -0.267(3) 0.115(16) Uani 1 1 d U . .
H23A H 0.8398 0.3260 -0.2774 0.172 Uiso 1 1 calc R . .
H23B H 0.8537 0.4154 -0.2577 0.172 Uiso 1 1 calc R . .
H23C H 0.8018 0.3943 -0.3127 0.172 Uiso 1 1 calc R . .
N2 N 0.4721(17) 0.7500 -0.385(2) 0.078(9) Uani 1 2 d SU . .
C24 C 0.514(2) 0.7500 -0.451(3) 0.083(11) Uani 1 2 d SU A .
H24A H 0.5379 0.7034 -0.4460 0.100 Uiso 0.50 1 calc PR . .
H24B H 0.5379 0.7966 -0.4460 0.100 Uiso 0.50 1 calc PR . .
C25 C 0.488(2) 0.7500 -0.532(3) 0.088(13) Uani 1 2 d SU . .
H25A H 0.4810 0.8043 -0.5497 0.106 Uiso 0.50 1 calc PR A .
H25B H 0.4520 0.7213 -0.5324 0.106 Uiso 0.50 1 calc PR . .
C26 C 0.534(3) 0.706(5) -0.593(4) 0.086(14) Uani 0.50 1 d PU A -1
H26A H 0.5439 0.6534 -0.5722 0.104 Uiso 0.50 1 calc PR A -1
H26B H 0.5171 0.6991 -0.6442 0.104 Uiso 0.50 1 calc PR A -1
C27 C 0.583(2) 0.7500 -0.600(3) 0.089(16) Uani 1 2 d SU . .
H27A H 0.6095 0.7233 -0.6349 0.134 Uiso 0.50 1 calc PR A -1
H27B H 0.6010 0.7560 -0.5489 0.134 Uiso 0.50 1 calc PR A -1
H27C H 0.5742 0.8017 -0.6207 0.134 Uiso 0.50 1 calc PR A -1
C28 C 0.506(2) 0.7500 -0.315(3) 0.088(11) Uani 1 2 d SU . .
H28A H 0.5306 0.7966 -0.3156 0.106 Uiso 0.50 1 calc PR . .
H28B H 0.5306 0.7034 -0.3156 0.106 Uiso 0.50 1 calc PR . .
C29 C 0.474(2) 0.7500 -0.240(3) 0.105(14) Uani 1 2 d SU B .
H29A H 0.4495 0.7033 -0.2385 0.125 Uiso 0.50 1 calc PR . .
H29B H 0.4495 0.7967 -0.2385 0.125 Uiso 0.50 1 calc PR . .
C30 C 0.512(3) 0.7500 -0.167(4) 0.103(18) Uani 1 2 d SU . .
H30A H 0.5467 0.7809 -0.1764 0.124 Uiso 0.50 1 calc PR B .
H30B H 0.4921 0.7734 -0.1223 0.124 Uiso 0.50 1 calc PR . .
C31 C 0.525(4) 0.681(6) -0.152(5) 0.10(2) Uani 0.50 1 d PU B -1
H31A H 0.5494 0.6788 -0.1072 0.148 Uiso 0.50 1 calc PR B -1
H31B H 0.5438 0.6579 -0.1972 0.148 Uiso 0.50 1 calc PR B -1
H31C H 0.4903 0.6511 -0.1416 0.148 Uiso 0.50 1 calc PR B -1
C32 C 0.4323(19) 0.818(3) -0.390(3) 0.109(11) Uani 1 1 d U . .
H32A H 0.4045 0.8136 -0.3481 0.131 Uiso 1 1 calc R . .
H32B H 0.4116 0.8141 -0.4399 0.131 Uiso 1 1 calc R . .
C33 C 0.458(3) 0.899(4) -0.386(4) 0.158(14) Uani 1 1 d U . .
H33A H 0.4996 0.8917 -0.3861 0.189 Uiso 1 1 calc R . .
H33B H 0.4483 0.9209 -0.3349 0.189 Uiso 1 1 calc R . .
C34 C 0.445(3) 0.966(4) -0.449(4) 0.166(17) Uani 1 1 d U . .
H34A H 0.4742 1.0070 -0.4529 0.199 Uiso 1 1 calc R . .
H34B H 0.4355 0.9453 -0.5012 0.199 Uiso 1 1 calc R . .
C35 C 0.399(2) 0.988(5) -0.407(3) 0.17(2) Uani 1 1 d U . .
H35A H 0.3788 1.0298 -0.4352 0.254 Uiso 1 1 calc R . .
H35B H 0.4111 1.0081 -0.3569 0.254 Uiso 1 1 calc R . .
H35C H 0.3740 0.9434 -0.4001 0.254 Uiso 1 1 calc R . .

loop_
_atom_site_aniso_label
_atom_site_aniso_U_11
_atom_site_aniso_U_22
_atom_site_aniso_U_33
_atom_site_aniso_U_23
_atom_site_aniso_U_13
_atom_site_aniso_U_12
W1 0.0382(9) 0.0263(8) 0.0156(7) 0.000 0.0051(7) 0.000
W2 0.0486(8) 0.0365(7) 0.0278(6) -0.0101(5) 0.0099(5) -0.0193(6)
W3 0.0489(8) 0.0424(8) 0.0331(6) 0.0143(6) 0.0085(5) 0.0194(6)
Zr 0.041(2) 0.031(2) 0.0197(19) 0.000 0.0125(18) 0.000
O1 0.040(17) 0.09(3) 0.027(15) 0.000 0.002(13) 0.000
O2 0.10(2) 0.085(19) 0.049(13) -0.020(13) 0.011(13) -0.075(16)
O3 0.084(19) 0.12(2) 0.065(16) 0.034(17) 0.017(14) 0.060(18)
O4 0.043(18) 0.07(2) 0.048(18) 0.000 0.016(15) 0.000
O5 0.031(13) 0.014(11) 0.014(11) 0.000 -0.001(10) 0.000
O6 0.055(12) 0.019(10) 0.029(10) 0.018(8) 0.004(9) 0.002(9)
O7 0.041(11) 0.046(12) 0.029(10) -0.008(9) 0.016(8) -0.011(9)
O8 0.035(16) 0.064(19) 0.019(13) 0.000 -0.009(12) 0.000
O9 0.083(15) 0.016(10) 0.045(11) -0.016(9) 0.025(11) -0.018(10)
O10 0.038(16) 0.055(18) 0.033(15) 0.000 0.014(13) 0.000
O11 0.043(11) 0.068(14) 0.033(10) 0.025(10) 0.018(9) 0.023(11)
O12 0.056(12) 0.038(11) 0.025(9) -0.007(9) 0.019(9) -0.013(10)
C1 0.069(17) 0.031(18) 0.032(15) 0.000 0.016(13) 0.000
C2 0.077(17) 0.04(2) 0.033(14) 0.000 0.026(14) 0.000
C3 0.082(19) 0.07(2) 0.051(17) 0.000 0.032(12) 0.000
C4 0.073(17) 0.08(2) 0.062(17) 0.000 0.033(13) 0.000
C5 0.066(17) 0.08(2) 0.061(16) 0.000 0.025(14) 0.000
C6 0.061(18) 0.039(19) 0.045(16) 0.000 0.018(11) 0.000
C7 0.079(19) 0.16(5) 0.10(4) 0.000 0.05(2) 0.000
N1 0.051(13) 0.043(10) 0.062(11) 0.040(9) -0.002(7) -0.003(7)
C8 0.054(16) 0.042(12) 0.064(16) 0.025(11) -0.002(11) -0.001(10)
C9 0.087(19) 0.019(12) 0.043(14) 0.019(11) 0.001(11) 0.004(12)
C10 0.14(3) 0.037(15) 0.070(19) -0.051(15) -0.006(16) 0.009(15)
C11 0.19(4) 0.07(3) 0.08(3) 0.00(2) -0.03(2) -0.05(3)
C12 0.071(17) 0.051(16) 0.064(15) 0.053(13) 0.001(11) -0.004(11)
C13 0.07(2) 0.09(2) 0.072(19) 0.015(17) 0.006(13) -0.008(15)
C14 0.08(2) 0.11(3) 0.08(2) 0.01(2) 0.019(15) -0.01(2)
C15 0.12(4) 0.11(3) 0.11(3) -0.02(3) 0.04(2) -0.03(3)
C16 0.045(15) 0.056(16) 0.059(14) 0.040(12) -0.002(10) -0.005(11)
C17 0.065(19) 0.073(19) 0.091(19) 0.051(16) -0.021(14) -0.030(15)
C18 0.08(2) 0.09(2) 0.10(2) 0.066(19) -0.039(17) -0.047(19)
C19 0.13(4) 0.11(3) 0.11(3) 0.05(3) -0.05(3) -0.06(3)
C20 0.067(17) 0.040(12) 0.079(18) 0.029(12) -0.008(12) 0.006(11)
C21 0.08(2) 0.057(17) 0.11(2) 0.033(16) 0.016(15) 0.030(16)
C22 0.10(3) 0.07(2) 0.13(3) 0.03(2) 0.013(19) 0.042(19)
C23 0.09(3) 0.08(3) 0.17(4) -0.01(3) 0.03(3) 0.03(3)
N2 0.034(17) 0.14(2) 0.056(13) 0.000 -0.011(11) 0.000
C24 0.04(2) 0.16(3) 0.049(13) 0.000 -0.010(13) 0.000
C25 0.05(2) 0.16(4) 0.053(14) 0.000 -0.014(15) 0.000
C26 0.07(3) 0.14(4) 0.046(18) 0.00(2) -0.01(2) -0.002(15)
C27 0.07(3) 0.15(4) 0.05(2) 0.000 0.01(2) 0.000
C28 0.05(2) 0.16(3) 0.050(13) 0.000 -0.010(13) 0.000
C29 0.06(3) 0.19(4) 0.057(14) 0.000 -0.001(16) 0.000
C30 0.08(3) 0.18(5) 0.051(15) 0.000 0.00(2) 0.000
C31 0.07(4) 0.18(5) 0.05(4) 0.01(4) 0.00(3) -0.02(4)
C32 0.08(2) 0.16(3) 0.08(2) -0.03(2) -0.025(17) 0.038(15)
C33 0.19(3) 0.15(2) 0.14(3) -0.02(3) -0.03(3) 0.02(2)
C34 0.19(4) 0.18(3) 0.13(4) 0.00(3) 0.01(3) 0.05(3)
C35 0.14(4) 0.30(6) 0.07(3) 0.04(4) -0.02(3) 0.06(4)

loop_
_atom_type_symbol
_atom_type_description
_atom_type_scat_dispersion_real
_atom_type_scat_dispersion_imag
_atom_type_scat_source
C C 0.0033 0.0016 'International Tables Vol C Tables 4.2.6.8 and 6.1.1.4'
H H 0.0000 0.0000 'International Tables Vol C Tables 4.2.6.8 and 6.1.1.4'
N N 0.0061 0.0033 'International Tables Vol C Tables 4.2.6.8 and 6.1.1.4'
O O 0.0106 0.0060 'International Tables Vol C Tables 4.2.6.8 and 6.1.1.4'
Zr Zr -4.4810 0.5380 'International Tables Vol C Tables 4.2.6.8 and 6.1.1.4'
W W -0.8490 6.8722 'International Tables Vol C Tables 4.2.6.8 and 6.1.1.4'

loop_
_geom_angle_atom_site_label_1
_geom_angle_atom_site_label_2
_geom_angle_atom_site_label_3
_geom_angle
_geom_angle_site_symmetry_1
_geom_angle_site_symmetry_3
O1 W1 O5 178.8(11) . .
O1 W1 O6 102.6(8) . .
O1 W1 O6 102.6(8) . 7_565
O1 W1 O7 104.9(8) . .
O1 W1 O7 104.9(8) . 7_565
O5 W1 O6 76.5(6) . .
O5 W1 O6 76.6(6) . 7_565
O5 W1 O7 76.0(6) . .
O5 W1 O7 76.0(6) . 7_565
O6 W1 O6 86.9(11) . 7_565
O6 W1 O7 87.2(8) . .
O6 W1 O7 152.6(7) 7_565 .
O6 W1 O7 87.2(8) 7_565 7_565
O6 W1 O7 152.6(7) . 7_565
O7 W1 O7 85.9(12) . 7_565
Zr W2 O2 138.5(7) . .
Zr W2 O5 43.9(5) . .
Zr W2 O7 120.0(5) . .
Zr W2 O9 81.5(6) . .
Zr W2 O10 81.1(7) . .
Zr W2 O12 34.5(6) . .
O2 W2 O5 177.4(10) . .
O2 W2 O7 101.5(9) . .
O2 W2 O9 104.8(12) . .
O2 W2 O10 103.6(12) . .
O2 W2 O12 104.0(9) . .
O5 W2 O7 76.0(7) . .
O5 W2 O9 75.9(6) . .
O5 W2 O10 75.4(8) . .
O5 W2 O12 78.5(8) . .
O7 W2 O9 84.9(8) . .
O7 W2 O10 83.9(9) . .
O7 W2 O12 154.5(8) . .
O9 W2 O10 151.0(9) . .
O9 W2 O12 89.7(8) . .
O10 W2 O12 89.0(9) . .
Zr W3 O3 138.2(8) . .
Zr W3 O5 43.7(5) . .
Zr W3 O6 119.8(5) . .
Zr W3 O8 81.4(6) . .
Zr W3 O9 80.6(6) . .
Zr W3 O11 34.3(6) . .
O3 W3 O5 178.1(10) . .
O3 W3 O6 102.0(9) . .
O3 W3 O8 103.8(12) . .
O3 W3 O9 105.4(12) . .
O3 W3 O11 104.0(10) . .
O5 W3 O6 76.1(7) . .
O5 W3 O8 75.8(7) . .
O5 W3 O9 74.9(7) . .
O5 W3 O11 77.9(8) . .
O6 W3 O8 84.5(9) . .
O6 W3 O9 84.1(8) . .
O6 W3 O11 154.0(7) . .
O8 W3 O9 150.3(9) . .
O8 W3 O11 88.1(10) . .
O9 W3 O11 90.3(9) . .
W2 Zr W2 60.62(8) . 7_565
W2 Zr W3 60.48(6) . .
W2 Zr W3 90.79(9) . 7_565
W2 Zr W3 60.48(6) 7_565 7_565
W2 Zr W3 90.79(9) 7_565 .
W2 Zr O4 137.8(6) . .
W2 Zr O4 137.8(6) 7_565 .
W2 Zr O5 45.3(4) . .
W2 Zr O5 45.3(4) 7_565 .
W2 Zr O11 81.3(5) . .
W2 Zr O11 121.5(5) . 7_565
W2 Zr O11 81.3(5) 7_565 7_565
W2 Zr O11 121.5(5) 7_565 .
W2 Zr O12 31.4(5) . .
W2 Zr O12 80.8(5) . 7_565
W2 Zr O12 80.8(5) 7_565 .
W2 Zr O12 31.4(5) 7_565 7_565
W3 Zr W3 60.24(8) . 7_565
W3 Zr O4 131.2(7) . .
W3 Zr O4 131.2(7) 7_565 .
W3 Zr O5 45.5(4) . .
W3 Zr O5 45.5(4) 7_565 .
W3 Zr O11 30.8(5) . .
W3 Zr O11 30.8(5) 7_565 7_565
W3 Zr O11 79.1(6) 7_565 .
W3 Zr O11 79.1(6) . 7_565
W3 Zr O12 80.9(5) . .
W3 Zr O12 122.1(5) 7_565 .
W3 Zr O12 80.9(5) 7_565 7_565
W3 Zr O12 122.1(5) . 7_565
O4 Zr O5 175.5(11) . .
O4 Zr O11 100.5(8) . .
O4 Zr O11 100.5(8) . 7_565
O4 Zr O12 106.5(8) . .
O4 Zr O12 106.5(8) . 7_565
O5 Zr O11 76.2(6) . .
O5 Zr O11 76.2(6) . 7_565
O5 Zr O12 76.7(6) . .
O5 Zr O12 76.7(6) . 7_565
O11 Zr O11 83.9(13) . 7_565
O11 Zr O12 88.3(8) . .
O11 Zr O12 152.8(7) 7_565 .
O11 Zr O12 88.3(8) 7_565 7_565
O11 Zr O12 152.8(7) . 7_565
O12 Zr O12 86.9(11) . 7_565
Zr O4 C1 142(3) . .
W1 O5 W2 89.3(7) . .
W1 O5 W2 89.3(7) . 7_565
W1 O5 W3 89.1(6) . .
W1 O5 W3 89.1(6) . 7_565
W1 O5 Zr 179.9(11) . .
W2 O5 W2 90.4(8) . 7_565
W2 O5 W3 90.03(5) . .
W2 O5 W3 178.3(10) . 7_565
W2 O5 W3 90.03(5) 7_565 7_565
W2 O5 W3 178.3(10) 7_565 .
W2 O5 Zr 90.7(6) . .
W2 O5 Zr 90.7(6) 7_565 .
W3 O5 W3 89.5(8) . 7_565
W3 O5 Zr 90.9(7) . .
W3 O5 Zr 90.9(7) 7_565 .
W1 O6 W3 118.3(8) . .
W1 O7 W2 118.6(9) . .
W3 O8 W3 118.9(13) . 7_565
W2 O9 W3 119.1(9) . .
W2 O10 W2 118.7(14) . 7_565
W3 O11 Zr 115.0(9) . .
W2 O12 Zr 114.1(8) . .
O4 C1 C2 116(4) . .
O4 C1 C6 125(4) . .
C2 C1 C6 120(4) . .
C1 C2 C3 115(5) . .
C2 C3 C4 123(5) . .
C3 C4 C5 122(5) . .
C3 C4 C7 122(5) . .
C5 C4 C7 116(6) . .
C4 C5 C6 116(5) . .
C1 C6 C5 124(5) . .
C8 N1 C12 107(3) . .
C8 N1 C16 103(2) . .
C8 N1 C20 110(3) . .
C12 N1 C16 111(2) . .
C12 N1 C20 110(2) . .
C16 N1 C20 116(3) . .
N1 C8 C9 116(2) . .
C8 C9 C10 108(3) . .
C9 C10 C11 107(3) . .
N1 C12 C13 120(3) . .
C12 C13 C14 105(3) . .
C13 C14 C15 103(4) . .
N1 C16 C17 110(2) . .
C16 C17 C18 111(3) . .
C17 C18 C19 115(3) . .
N1 C20 C21 119(3) . .
C20 C21 C22 112(3) . .
C21 C22 C23 116(4) . .
C24 N2 C28 106(4) . .
C24 N2 C32 111(3) . .
C24 N2 C32 111(3) . 7_575
C28 N2 C32 114(3) . .
C28 N2 C32 114(3) . 7_575
C32 N2 C32 102(5) . 7_575
N2 C24 C25 116(4) . .
C24 C25 C26 108(4) . .
C24 C25 C26 108(4) . 7_575
C26 C25 C26 53(6) . 7_575
C25 C26 C27 111(6) . .
C26 C27 C26 66(7) . 7_575
N2 C28 C29 116(4) . .
C28 C29 C30 114(5) . .
C29 C30 C31 107(6) . .
C29 C30 C31 107(6) . 7_575
C31 C30 C31 144(10) . 7_575
N2 C32 C33 117(4) . .
C32 C33 C34 122(6) . .
C33 C34 C35 90(5) . .

loop_
_geom_bond_atom_site_label_1
_geom_bond_atom_site_label_2
_geom_bond_distance
_geom_bond_site_symmetry_2
W1 O1 1.71(3) .
W1 O5 2.39(2) .
W1 O6 1.893(17) .
W1 O6 1.893(17) 7_565
W1 O7 1.888(18) .
W1 O7 1.888(18) 7_565
W2 Zr 3.276(4) .
W2 O2 1.69(2) .
W2 O5 2.330(16) .
W2 O7 1.969(16) .
W2 O9 1.90(2) .
W2 O10 1.922(14) .
W2 O12 1.868(16) .
W3 Zr 3.292(3) .
W3 O3 1.73(2) .
W3 O5 2.347(16) .
W3 O6 1.978(17) .
W3 O8 1.918(12) .
W3 O9 1.94(2) .
W3 O11 1.858(17) .
Zr W2 3.276(4) 7_565
Zr W3 3.292(3) 7_565
Zr O4 2.03(3) .
Zr O5 2.27(2) .
Zr O11 2.045(18) .
Zr O11 2.045(18) 7_565
Zr O12 2.034(18) .
Zr O12 2.034(18) 7_565
O4 C1 1.31(5) .
O5 W2 2.330(16) 7_565
O5 W3 2.347(16) 7_565
O8 W3 1.918(13) 7_565
O10 W2 1.922(14) 7_565
C1 C2 1.44(6) .
C1 C6 1.35(6) .
C2 C3 1.44(7) .
C3 C4 1.30(7) .
C4 C5 1.42(7) .
C4 C7 1.60(7) .
C5 C6 1.36(6) .
N1 C8 1.56(4) .
N1 C12 1.51(4) .
N1 C16 1.53(4) .
N1 C20 1.43(4) .
C8 C9 1.56(4) .
C9 C10 1.51(4) .
C10 C11 1.52(5) .
C12 C13 1.45(5) .
C13 C14 1.59(5) .
C14 C15 1.39(6) .
C16 C17 1.56(5) .
C17 C18 1.52(5) .
C18 C19 1.51(5) .
C20 C21 1.50(5) .
C21 C22 1.48(5) .
C22 C23 1.53(6) .
N2 C24 1.51(6) .
N2 C28 1.46(6) .
N2 C32 1.51(5) .
N2 C32 1.51(5) 7_575
C24 C25 1.53(6) .
C25 C26 1.69(8) .
C25 C26 1.69(8) 7_575
C26 C27 1.39(8) .
C27 C26 1.39(8) 7_575
C28 C29 1.50(7) .
C29 C30 1.56(8) .
C30 C31 1.25(10) .
C30 C31 1.25(10) 7_575
C32 C33 1.52(7) .
C33 C34 1.62(8) .
C34 C35 1.37(7) .
